data_7049176
loop_
_publ_author_name
'Lee, Kyounghoon'
'Kim, Chan Woo'
'Buckley, Jimmy L.'
'Vlaisavljevich, Bess'
'Daly, Scott R.'

_publ_section_title
;
 Isolation of ligand-centered borocations in molybdenum complexes
 containing a triaminoborane-bridged diphosphorus ligand.
;
_journal_issue 11
_journal_name_full 'Dalton transactions (Cambridge, England : 2003)'
_journal_page_first 3777
_journal_page_last 3785
_journal_paper_doi 10.1039/c9dt00733d
_journal_volume 48
_journal_year 2019
_chemical_formula_moiety 'C34 H33 B Mo N3 O4 P2, C F3 O3 S, C H2 Cl2'
_chemical_formula_sum 'C36 H35 B Cl2 F3 Mo N3 O7 P2 S'
_chemical_formula_weight 950.32
_space_group_crystal_system monoclinic
_space_group_IT_number 14
_space_group_name_Hall '-P 2yn'
_space_group_name_H-M_alt 'P 1 21/n 1'
_symmetry_space_group_name_Hall '-P 2yn'
_symmetry_space_group_name_H-M 'P 1 21/n 1'
_atom_sites_solution_hydrogens geom
_atom_sites_solution_primary dual
_audit_creation_date 2018-12-20
_audit_creation_method
;
Olex2 1.2
(compiled 2018.05.29 svn.r3508 for OlexSys, GUI svn.r5506)
;
_audit_update_record
;
2018-12-20 deposited with the CCDC.    2019-02-20 downloaded from the CCDC.
;
_cell_angle_alpha 90
_cell_angle_beta 105.030(5)
_cell_angle_gamma 90
_cell_formula_units_Z 4
_cell_length_a 15.0807(15)
_cell_length_b 14.2045(14)
_cell_length_c 19.3900(19)
_cell_measurement_reflns_used 9944
_cell_measurement_temperature 150(2)
_cell_measurement_theta_max 26.38
_cell_measurement_theta_min 2.45
_cell_volume 4011.5(7)
_computing_cell_refinement 'APEX II (Bruker-AXS, 2015)'
_computing_data_collection 'APEX II (Bruker-AXS, 2015)'
_computing_data_reduction 'APEX II (Bruker-AXS, 2015)'
_computing_molecular_graphics 'Olex2 (Dolomanov et al., 2009)'
_computing_publication_material 'Olex2 (Dolomanov et al., 2009)'
_computing_structure_refinement 'ShelXL (Sheldrick, 2015)'
_computing_structure_solution 'ShelXT (Sheldrick, 2015)'
_diffrn_ambient_temperature 150.15
_diffrn_measured_fraction_theta_full 0.999
_diffrn_measured_fraction_theta_max 0.994
_diffrn_measurement_device_type 'Bruker Nonius Kappa APEX II'
_diffrn_measurement_method 'CCD phi and omega scans'
_diffrn_radiation_type MoK\a
_diffrn_radiation_wavelength 0.71073
_diffrn_reflns_av_R_equivalents 0.0338
_diffrn_reflns_av_unetI/netI 0.0244
_diffrn_reflns_Laue_measured_fraction_full 0.999
_diffrn_reflns_Laue_measured_fraction_max 0.994
_diffrn_reflns_limit_h_max 18
_diffrn_reflns_limit_h_min -18
_diffrn_reflns_limit_k_max 17
_diffrn_reflns_limit_k_min -17
_diffrn_reflns_limit_l_max 24
_diffrn_reflns_limit_l_min -16
_diffrn_reflns_number 60803
_diffrn_reflns_point_group_measured_fraction_full 0.999
_diffrn_reflns_point_group_measured_fraction_max 0.994
_diffrn_reflns_theta_full 25.242
_diffrn_reflns_theta_max 26.422
_diffrn_reflns_theta_min 2.003
_exptl_absorpt_coefficient_mu 0.657
_exptl_absorpt_correction_T_max 0.7454
_exptl_absorpt_correction_T_min 0.6985
_exptl_absorpt_correction_type multi-scan
_exptl_absorpt_process_details
'SADABS-2014/5 (Bruker,2014/5) was used for absorption correction. wR2(int) was 0.0496 before and 0.0441 after correction. The Ratio of minimum to maximum transmission is 0.9371. The \l/2 correction factor is 0.00150.'
_exptl_crystal_colour colorless
_exptl_crystal_density_diffrn 1.574
_exptl_crystal_description lath
_exptl_crystal_F_000 1928
_exptl_crystal_size_max 0.3
_exptl_crystal_size_mid 0.11
_exptl_crystal_size_min 0.04
_exptl_transmission_factor_max 0.7454
_exptl_transmission_factor_min 0.6985
_refine_diff_density_max 0.848
_refine_diff_density_min -0.541
_refine_diff_density_rms 0.073
_refine_ls_extinction_method none
_refine_ls_goodness_of_fit_ref 1.023
_refine_ls_hydrogen_treatment constr
_refine_ls_matrix_type full
_refine_ls_number_parameters 438
_refine_ls_number_reflns 8196
_refine_ls_number_restraints 39
_refine_ls_restrained_S_all 1.056
_refine_ls_R_factor_all 0.0462
_refine_ls_R_factor_gt 0.0339
_refine_ls_shift/su_max 0.003
_refine_ls_shift/su_mean 0.000
_refine_ls_structure_factor_coef Fsqd
_refine_ls_weighting_details 'w=1/[\s^2^(Fo^2^)+(0.0250P)^2^+7.9706P] where P=(Fo^2^+2Fc^2^)/3'
_refine_ls_weighting_scheme calc
_refine_ls_wR_factor_gt 0.0733
_refine_ls_wR_factor_ref 0.0807
_reflns_Friedel_coverage 0.000
_reflns_number_gt 6826
_reflns_number_total 8196
_reflns_threshold_expression 'I > 2\s(I)'
_cod_data_source_file c9dt00733d3.cif
_cod_data_source_block dal1865
_cod_depositor_comments 'Adding full bibliography for 7049175--7049178.cif.'
_cod_database_code 7049176
_shelx_shelxl_version_number 2014/7
_shelx_space_group_comment
;
The symmetry employed for this shelxl refinement is uniquely defined
by the following loop, which should always be used as a source of
symmetry information in preference to the above space-group names.
They are only intended as comments.
;
_shelx_estimated_absorpt_t_max 0.974
_shelx_estimated_absorpt_t_min 0.827
_olex2_refinement_description
;
1. Others
 Fixed Uiso: H36(0.026) H35(0.032) H32(0.028) H22(0.039) H12(0.031) H34(0.036)
 H26(0.031) H13(0.042) H25(0.044) H33(0.037) H14(0.051) H24(0.054) H23(0.053)
 H15(0.054) H16(0.042) H47A(0.059) H47B(0.059) H3A(0.025) H3B(0.025) H42(0.036)
 H43(0.036) H44(0.036) H45(0.036) H46(0.036) H1A(0.025) H1B(0.025) H2A(0.025)
 H2B(0.025) H3C(0.025) H3D(0.025) H4A(0.025) H4B(0.025) H5A(0.025) H5B(0.025)
 H6A(0.025) H6B(0.025) H42A(0.036) H43A(0.036) H44A(0.036) H45A(0.036)
 H46A(0.036) H1AA(0.025) H1AB(0.025) H2AA(0.025) H2AB(0.025) H3AA(0.025)
 H3AB(0.025) H4AA(0.025) H4AB(0.025) H5AA(0.025) H5AB(0.025) H6AA(0.025)
 H6AB(0.025)
 Fixed X: H36(0.6724) H35(0.7062) H32(0.5765) H22(0.8384) H12(0.9643)
 H34(0.6678) H26(0.8243) H13(1.0675) H25(0.8836) H33(0.6079) H14(1.0217)
 H24(0.9219) H23(0.8984) H15(0.8715) H16(0.7682) H47A(1.2083) H47B(1.2279)
 H3A(0.7544) H3B(0.7818) H42(0.4579) H43(0.3004) H44(0.2034) H45(0.2639)
 H46(0.4215) H1A(0.9297) H1B(0.8949) H2A(0.9588) H2B(0.9132) H3C(0.8075)
 H3D(0.8347) H4A(0.6392) H4B(0.6729) H5A(0.569) H5B(0.5222) H6A(0.648)
 H6B(0.5427) H42A(0.4438) H43A(0.2899) H44A(0.2163) H45A(0.2967) H46A(0.4506)
 H1AA(0.9215) H1AB(0.8832) H2AA(0.9367) H2AB(0.9048) H3AA(0.8141) H3AB(0.7634)
 H4AA(0.6271) H4AB(0.6873) H5AA(0.5568) H5AB(0.6413) H6AA(0.509) H6AB(0.5243)
 Fixed Y: H36(0.3612) H35(0.5172) H32(0.445) H22(0.3371) H12(0.2203)
 H34(0.6374) H26(0.3342) H13(0.1189) H25(0.4867) H33(0.6012) H14(-0.0315)
 H24(0.5636) H23(0.4895) H15(-0.0808) H16(0.0191) H47A(0.302) H47B(0.2322)
 H3A(0.1344) H3B(0.1287) H42(0.4112) H43(0.4232) H44(0.296) H45(0.1569)
 H46(0.145) H1A(0.1632) H1B(0.0601) H2A(0.0411) H2B(0.1358) H3C(-0.0277) H3D(-
 0.0023) H4A(-0.0069) H4B(-0.0057) H5A(0.0995) H5B(0.0793) H6A(0.2292)
 H6B(0.2411) H42A(0.4088) H43A(0.3978) H44A(0.2513) H45A(0.1159) H46A(0.1269)
 H1AA(0.1806) H1AB(0.2015) H2AA(0.0521) H2AB(0.0226) H3AA(-0.0316) H3AB(-
 0.0152) H4AA(0.0096) H4AB(0.0207) H5AA(0.1131) H5AB(0.1841) H6AA(0.1342)
 H6AB(0.2374)
 Fixed Z: H36(0.3448) H35(0.3245) H32(0.5115) H22(0.4651) H12(0.6398)
 H34(0.3924) H26(0.6711) H13(0.7147) H25(0.6858) H33(0.4888) H14(0.7383)
 H24(0.5912) H23(0.4812) H15(0.6865) H16(0.6107) H47A(0.5042) H47B(0.5714)
 H3A(0.3161) H3B(0.3298) H42(0.3597) H43(0.306) H44(0.3104) H45(0.3685)
 H46(0.4223) H1A(0.5058) H1B(0.5188) H2A(0.4261) H2B(0.3876) H3C(0.403)
 H3D(0.3303) H4A(0.3509) H4B(0.2789) H5A(0.2292) H5B(0.2929) H6A(0.2887)
 H6B(0.2906) H42A(0.3669) H43A(0.3022) H44A(0.2866) H45A(0.3356) H46A(0.4003)
 H1AA(0.5045) H1AB(0.4208) H2AA(0.4201) H2AB(0.4896) H3AA(0.3647) H3AB(0.427)
 H4AA(0.3167) H4AB(0.2601) H5AA(0.2187) H5AB(0.2459) H6AA(0.3224) H6AB(0.2941)
;
_olex2_submission_special_instructions 'No special instructions were received'

loop_
_space_group_symop_operation_xyz
'x, y, z'
'-x+1/2, y+1/2, -z+1/2'
'-x, -y, -z'
'x-1/2, -y-1/2, z-1/2'

loop_
_atom_site_label
_atom_site_type_symbol
_atom_site_fract_x
_atom_site_fract_y
_atom_site_fract_z
_atom_site_U_iso_or_equiv
_atom_site_adp_type
_atom_site_occupancy
_atom_site_site_symmetry_order
_atom_site_calc_flag
_atom_site_refinement_flags_posn
_atom_site_refinement_flags_occupancy
_atom_site_disorder_assembly
_atom_site_disorder_group
Mo1 Mo 0.61019(2) 0.19745(2) 0.56232(2) 0.01461(6) Uani 1 1 d . . . .
P1 P 0.77115(4) 0.20428(5) 0.55482(3) 0.01726(13) Uani 1 1 d D . . .
P2 P 0.58013(4) 0.26882(4) 0.44213(3) 0.01724(13) Uani 1 1 d D . . .
S1 S 0.83428(5) 0.27190(5) 0.25569(4) 0.02870(16) Uani 1 1 d . . . .
Cl2 Cl 1.09156(7) 0.30991(8) 0.55968(8) 0.0770(4) Uani 1 1 d . . . .
Cl1 Cl 1.13715(8) 0.16077(9) 0.47262(6) 0.0746(3) Uani 1 1 d . . . .
F3 F 0.97659(13) 0.37933(14) 0.26310(13) 0.0589(6) Uani 1 1 d . . . .
O1 O 0.59634(14) 0.00218(14) 0.48206(12) 0.0349(5) Uani 1 1 d . . . .
F1 F 1.00372(15) 0.26078(19) 0.33240(13) 0.0719(7) Uani 1 1 d . . . .
O3 O 0.62817(16) 0.38505(15) 0.65619(12) 0.0410(5) Uani 1 1 d . . . .
F2 F 0.98941(17) 0.24039(18) 0.22207(14) 0.0735(7) Uani 1 1 d . . . .
O2 O 0.39968(13) 0.20165(15) 0.55808(13) 0.0418(6) Uani 1 1 d . . . .
O4 O 0.64167(16) 0.07351(17) 0.70092(11) 0.0426(6) Uani 1 1 d . . . .
O6 O 0.82538(19) 0.17102(16) 0.25697(14) 0.0519(7) Uani 1 1 d . . . .
O5 O 0.81553(17) 0.31693(19) 0.31541(15) 0.0585(7) Uani 1 1 d . . . .
O7 O 0.79577(18) 0.3120(2) 0.18705(14) 0.0638(8) Uani 1 1 d . . . .
C31 C 0.61784(16) 0.38751(17) 0.42860(12) 0.0161(5) Uani 1 1 d . . . .
C9 C 0.62362(18) 0.31993(19) 0.62113(14) 0.0248(6) Uani 1 1 d . . . .
C36 C 0.65824(17) 0.40973(18) 0.37389(13) 0.0213(5) Uani 1 1 d . . . .
H36 H 0.6724 0.3612 0.3448 0.026 Uiso 1 1 calc R . . .
C7 C 0.59909(17) 0.07318(18) 0.51052(13) 0.0203(5) Uani 1 1 d . . . .
C10 C 0.63269(18) 0.1222(2) 0.65222(14) 0.0249(6) Uani 1 1 d . . . .
C35 C 0.67792(19) 0.5026(2) 0.36167(14) 0.0267(6) Uani 1 1 d . . . .
H35 H 0.7062 0.5172 0.3245 0.032 Uiso 1 1 calc R . . .
C32 C 0.60113(18) 0.45958(18) 0.47232(14) 0.0237(6) Uani 1 1 d . . . .
H32 H 0.5765 0.4450 0.5115 0.028 Uiso 1 1 calc R . . .
C22 C 0.84774(19) 0.3670(2) 0.51020(15) 0.0326(7) Uani 1 1 d . . . .
H22 H 0.8384 0.3371 0.4651 0.039 Uiso 1 1 calc R . . .
C12 C 0.94498(18) 0.1589(2) 0.64883(14) 0.0259(6) Uani 1 1 d . . . .
H12 H 0.9643 0.2203 0.6398 0.031 Uiso 1 1 calc R . . .
C11 C 0.85519(17) 0.13021(19) 0.61697(14) 0.0230(6) Uani 1 1 d . . . .
C34 C 0.6570(2) 0.57370(19) 0.40270(15) 0.0302(6) Uani 1 1 d . . . .
H34 H 0.6678 0.6374 0.3924 0.036 Uiso 1 1 calc R . . .
C26 C 0.83929(18) 0.3654(2) 0.63229(15) 0.0262(6) Uani 1 1 d . . . .
H26 H 0.8243 0.3342 0.6711 0.031 Uiso 1 1 calc R . . .
C13 C 1.0065(2) 0.0986(2) 0.69363(16) 0.0348(7) Uani 1 1 d . . . .
H13 H 1.0675 0.1189 0.7147 0.042 Uiso 1 1 calc R . . .
C21 C 0.82565(17) 0.31974(18) 0.56631(13) 0.0218(5) Uani 1 1 d . . . .
C8 C 0.47580(18) 0.19955(18) 0.55977(14) 0.0240(6) Uani 1 1 d . . . .
C25 C 0.8747(2) 0.4559(2) 0.64105(17) 0.0363(7) Uani 1 1 d . . . .
H25 H 0.8836 0.4867 0.6858 0.044 Uiso 1 1 calc R . . .
C33 C 0.6202(2) 0.5523(2) 0.45913(15) 0.0307(6) Uani 1 1 d . . . .
H33 H 0.6079 0.6012 0.4888 0.037 Uiso 1 1 calc R . . .
C48 C 0.9571(2) 0.2890(2) 0.26826(17) 0.0371(7) Uani 1 1 d . . . .
C14 C 0.9795(2) 0.0096(2) 0.70767(19) 0.0422(8) Uani 1 1 d . . . .
H14 H 1.0217 -0.0315 0.7383 0.051 Uiso 1 1 calc R . . .
C24 C 0.8971(2) 0.5018(2) 0.5848(2) 0.0451(9) Uani 1 1 d . . . .
H24 H 0.9219 0.5636 0.5912 0.054 Uiso 1 1 calc R . . .
C23 C 0.8834(2) 0.4577(2) 0.51986(19) 0.0443(9) Uani 1 1 d . . . .
H23 H 0.8984 0.4895 0.4812 0.053 Uiso 1 1 calc R . . .
C15 C 0.8905(2) -0.0196(2) 0.6768(2) 0.0450(9) Uani 1 1 d . . . .
H15 H 0.8715 -0.0808 0.6865 0.054 Uiso 1 1 calc R . . .
C16 C 0.82899(19) 0.0401(2) 0.63173(18) 0.0349(7) Uani 1 1 d . . . .
H16 H 0.7682 0.0191 0.6107 0.042 Uiso 1 1 calc R . . .
C47 C 1.1799(2) 0.2553(3) 0.5297(2) 0.0491(9) Uani 1 1 d . . . .
H47A H 1.2083 0.3020 0.5042 0.059 Uiso 1 1 calc R . . .
H47B H 1.2279 0.2322 0.5714 0.059 Uiso 1 1 calc R . . .
B1 B 0.7149(2) 0.1583(2) 0.40872(15) 0.0212(2) Uani 1 1 d D . . .
N2 N 0.62671(15) 0.20018(15) 0.38610(10) 0.0212(2) Uani 1 1 d D . . .
N3 N 0.74123(14) 0.09216(15) 0.35349(10) 0.0212(2) Uani 1 1 d D . . .
H3A H 0.7544 0.1344 0.3161 0.025 Uiso 0.414(2) 1 calc R P A 1
H3B H 0.7818 0.1287 0.3298 0.025 Uiso 0.586(2) 1 calc R P A 2
C41 C 0.4545(2) 0.2770(4) 0.3960(3) 0.0304(4) Uani 0.526(4) 1 d D P B 1
C42 C 0.4186(3) 0.3596(4) 0.3615(4) 0.0304(4) Uani 0.526(4) 1 d G P B 1
H42 H 0.4579 0.4112 0.3597 0.036 Uiso 0.526(4) 1 calc R P B 1
C43 C 0.3250(3) 0.3667(3) 0.3296(3) 0.0304(4) Uani 0.526(4) 1 d G P B 1
H43 H 0.3004 0.4232 0.3060 0.036 Uiso 0.526(4) 1 calc R P B 1
C44 C 0.2673(2) 0.2912(3) 0.3322(2) 0.0304(4) Uani 0.526(4) 1 d G P B 1
H44 H 0.2034 0.2960 0.3104 0.036 Uiso 0.526(4) 1 calc R P B 1
C45 C 0.3033(2) 0.2085(3) 0.3667(2) 0.0304(4) Uani 0.526(4) 1 d G P B 1
H45 H 0.2639 0.1569 0.3685 0.036 Uiso 0.526(4) 1 calc R P B 1
C46 C 0.3969(2) 0.2014(3) 0.3987(2) 0.0304(4) Uani 0.526(4) 1 d G P B 1
H46 H 0.4215 0.1450 0.4223 0.036 Uiso 0.526(4) 1 calc R P B 1
N1 N 0.7885(4) 0.1518(4) 0.4769(2) 0.0212(2) Uani 0.414(2) 1 d D P A 1
C1 C 0.8847(4) 0.1135(5) 0.4849(3) 0.0212(2) Uani 0.414(2) 1 d D P A 1
H1A H 0.9297 0.1632 0.5058 0.025 Uiso 0.414(2) 1 calc R P A 1
H1B H 0.8949 0.0601 0.5188 0.025 Uiso 0.414(2) 1 calc R P A 1
C2 C 0.9029(4) 0.0807(4) 0.4159(3) 0.0212(2) Uani 0.414(2) 1 d D P A 1
H2A H 0.9588 0.0411 0.4261 0.025 Uiso 0.414(2) 1 calc R P A 1
H2B H 0.9132 0.1358 0.3876 0.025 Uiso 0.414(2) 1 calc R P A 1
C3 C 0.8215(4) 0.0246(4) 0.3737(3) 0.0212(2) Uani 0.414(2) 1 d D P A 1
H3C H 0.8075 -0.0277 0.4030 0.025 Uiso 0.414(2) 1 calc R P A 1
H3D H 0.8347 -0.0023 0.3303 0.025 Uiso 0.414(2) 1 calc R P A 1
C4 C 0.6578(4) 0.0345(4) 0.3160(3) 0.0212(2) Uani 0.414(2) 1 d D P A 1
H4A H 0.6392 -0.0069 0.3509 0.025 Uiso 0.414(2) 1 calc R P A 1
H4B H 0.6729 -0.0057 0.2789 0.025 Uiso 0.414(2) 1 calc R P A 1
C5 C 0.5792(4) 0.1013(4) 0.2817(3) 0.0212(2) Uani 0.414(2) 1 d D P A 1
H5A H 0.5690 0.0995 0.2292 0.025 Uiso 0.414(2) 1 calc R P A 1
H5B H 0.5222 0.0793 0.2929 0.025 Uiso 0.414(2) 1 calc R P A 1
C6 C 0.5985(5) 0.2020(4) 0.3075(3) 0.0212(2) Uani 0.414(2) 1 d D P A 1
H6A H 0.6480 0.2292 0.2887 0.025 Uiso 0.414(2) 1 calc R P A 1
H6B H 0.5427 0.2411 0.2906 0.025 Uiso 0.414(2) 1 calc R P A 1
C41A C 0.4616(2) 0.2689(4) 0.3897(3) 0.0304(4) Uani 0.474(4) 1 d D P B 2
C42A C 0.4139(4) 0.3494(3) 0.3606(4) 0.0304(4) Uani 0.474(4) 1 d G P B 2
H42A H 0.4438 0.4088 0.3669 0.036 Uiso 0.474(4) 1 calc R P B 2
C43A C 0.3225(3) 0.3428(3) 0.3221(3) 0.0304(4) Uani 0.474(4) 1 d G P B 2
H43A H 0.2899 0.3978 0.3022 0.036 Uiso 0.474(4) 1 calc R P B 2
C44A C 0.2788(2) 0.2558(3) 0.3128(2) 0.0304(4) Uani 0.474(4) 1 d G P B 2
H44A H 0.2163 0.2513 0.2866 0.036 Uiso 0.474(4) 1 calc R P B 2
C45A C 0.3265(3) 0.1754(3) 0.3419(3) 0.0304(4) Uani 0.474(4) 1 d G P B 2
H45A H 0.2967 0.1159 0.3356 0.036 Uiso 0.474(4) 1 calc R P B 2
C46A C 0.4180(3) 0.1819(4) 0.3804(3) 0.0304(4) Uani 0.474(4) 1 d G P B 2
H46A H 0.4506 0.1269 0.4003 0.036 Uiso 0.474(4) 1 calc R P B 2
N1A N 0.7813(3) 0.1784(3) 0.47071(18) 0.0212(2) Uani 0.586(2) 1 d D P A 2
C1A C 0.8745(3) 0.1621(3) 0.4607(2) 0.0212(2) Uani 0.586(2) 1 d D P A 2
H1AA H 0.9215 0.1806 0.5045 0.025 Uiso 0.586(2) 1 calc R P A 2
H1AB H 0.8832 0.2015 0.4208 0.025 Uiso 0.586(2) 1 calc R P A 2
C2A C 0.8867(3) 0.0583(3) 0.4443(2) 0.0212(2) Uani 0.586(2) 1 d D P A 2
H2AA H 0.9367 0.0521 0.4201 0.025 Uiso 0.586(2) 1 calc R P A 2
H2AB H 0.9048 0.0226 0.4896 0.025 Uiso 0.586(2) 1 calc R P A 2
C3A C 0.7986(3) 0.0162(3) 0.3969(2) 0.0212(2) Uani 0.586(2) 1 d D P A 2
H3AA H 0.8141 -0.0316 0.3647 0.025 Uiso 0.586(2) 1 calc R P A 2
H3AB H 0.7634 -0.0152 0.4270 0.025 Uiso 0.586(2) 1 calc R P A 2
C4A C 0.6634(3) 0.0545(3) 0.2961(2) 0.0212(2) Uani 0.586(2) 1 d D P A 2
H4AA H 0.6271 0.0096 0.3167 0.025 Uiso 0.586(2) 1 calc R P A 2
H4AB H 0.6873 0.0207 0.2601 0.025 Uiso 0.586(2) 1 calc R P A 2
C5A C 0.6033(3) 0.1358(3) 0.2614(2) 0.0212(2) Uani 0.586(2) 1 d D P A 2
H5AA H 0.5568 0.1131 0.2187 0.025 Uiso 0.586(2) 1 calc R P A 2
H5AB H 0.6413 0.1841 0.2459 0.025 Uiso 0.586(2) 1 calc R P A 2
C6A C 0.5558(3) 0.1785(3) 0.3142(2) 0.0212(2) Uani 0.586(2) 1 d D P A 2
H6AA H 0.5090 0.1342 0.3224 0.025 Uiso 0.586(2) 1 calc R P A 2
H6AB H 0.5243 0.2374 0.2941 0.025 Uiso 0.586(2) 1 calc R P A 2

loop_
_atom_site_aniso_label
_atom_site_aniso_U_11
_atom_site_aniso_U_22
_atom_site_aniso_U_33
_atom_site_aniso_U_23
_atom_site_aniso_U_13
_atom_site_aniso_U_12
Mo1 0.01454(11) 0.01430(11) 0.01572(10) 0.00088(8) 0.00525(7) -0.00125(8)
P1 0.0152(3) 0.0222(3) 0.0149(3) -0.0050(2) 0.0047(2) -0.0050(3)
P2 0.0213(3) 0.0130(3) 0.0166(3) 0.0013(2) 0.0033(2) -0.0021(2)
S1 0.0307(4) 0.0250(4) 0.0320(4) -0.0031(3) 0.0110(3) -0.0028(3)
Cl2 0.0546(6) 0.0604(7) 0.1291(11) 0.0254(7) 0.0471(7) 0.0017(5)
Cl1 0.0757(7) 0.0698(7) 0.0600(6) 0.0027(5) -0.0153(5) -0.0167(6)
F3 0.0362(11) 0.0401(12) 0.0930(17) 0.0181(11) 0.0036(11) -0.0124(9)
O1 0.0390(12) 0.0208(11) 0.0497(13) -0.0120(9) 0.0200(10) -0.0085(9)
F1 0.0412(12) 0.0925(18) 0.0743(16) 0.0432(14) 0.0012(11) 0.0072(12)
O3 0.0516(14) 0.0314(12) 0.0426(12) -0.0175(10) 0.0168(11) -0.0051(10)
F2 0.0699(16) 0.0778(17) 0.0963(18) 0.0028(14) 0.0636(15) 0.0098(13)
O2 0.0201(11) 0.0331(12) 0.0755(16) -0.0121(11) 0.0184(10) -0.0009(9)
O4 0.0481(14) 0.0513(14) 0.0288(11) 0.0192(10) 0.0107(10) 0.0003(11)
O6 0.0790(18) 0.0273(12) 0.0693(16) -0.0114(11) 0.0552(15) -0.0166(12)
O5 0.0496(15) 0.0641(18) 0.0725(18) -0.0367(14) 0.0351(13) -0.0057(13)
O7 0.0476(15) 0.0706(19) 0.0601(16) 0.0198(14) -0.0095(13) -0.0177(14)
C31 0.0137(11) 0.0144(12) 0.0191(11) 0.0026(9) 0.0026(9) 0.0008(9)
C9 0.0229(14) 0.0279(15) 0.0250(13) -0.0003(12) 0.0089(11) -0.0030(11)
C36 0.0216(13) 0.0217(13) 0.0221(12) 0.0026(10) 0.0085(10) 0.0026(10)
C7 0.0161(12) 0.0223(14) 0.0238(12) 0.0032(11) 0.0075(10) -0.0030(10)
C10 0.0237(14) 0.0284(15) 0.0241(13) 0.0003(12) 0.0090(11) -0.0001(11)
C35 0.0259(14) 0.0294(15) 0.0267(14) 0.0071(11) 0.0103(11) -0.0057(11)
C32 0.0286(14) 0.0182(13) 0.0269(13) 0.0004(10) 0.0120(11) 0.0002(11)
C22 0.0242(14) 0.0450(18) 0.0247(14) 0.0071(13) -0.0008(11) -0.0128(13)
C12 0.0216(14) 0.0239(14) 0.0308(14) -0.0067(11) 0.0041(11) -0.0013(11)
C11 0.0161(12) 0.0235(14) 0.0290(14) -0.0064(11) 0.0048(11) 0.0027(10)
C34 0.0332(16) 0.0180(14) 0.0364(15) 0.0043(12) 0.0038(12) -0.0090(12)
C26 0.0210(13) 0.0275(15) 0.0278(14) -0.0034(11) 0.0021(11) -0.0018(11)
C13 0.0211(14) 0.0338(17) 0.0436(17) -0.0107(14) -0.0024(13) 0.0032(12)
C21 0.0146(12) 0.0260(14) 0.0224(12) 0.0014(10) 0.0005(10) -0.0055(10)
C8 0.0249(14) 0.0140(12) 0.0335(14) -0.0035(11) 0.0085(11) -0.0004(11)
C25 0.0276(16) 0.0304(16) 0.0441(18) -0.0101(14) -0.0030(13) -0.0016(13)
C33 0.0427(17) 0.0171(14) 0.0345(15) -0.0032(12) 0.0137(13) -0.0013(12)
C48 0.0376(17) 0.0346(18) 0.0427(17) 0.0090(14) 0.0171(14) 0.0018(14)
C14 0.0286(16) 0.0302(17) 0.060(2) 0.0000(15) -0.0029(15) 0.0115(13)
C24 0.0322(17) 0.0267(17) 0.067(2) 0.0087(16) -0.0041(16) -0.0100(13)
C23 0.0314(17) 0.045(2) 0.050(2) 0.0222(16) -0.0003(15) -0.0159(15)
C15 0.0307(17) 0.0236(16) 0.074(2) 0.0052(16) 0.0024(16) 0.0025(13)
C16 0.0194(14) 0.0219(15) 0.059(2) -0.0019(14) 0.0027(13) 0.0007(11)
C47 0.0314(18) 0.049(2) 0.061(2) 0.0086(18) 0.0018(16) -0.0055(16)
B1 0.0253(5) 0.0204(5) 0.0183(5) -0.0025(4) 0.0061(4) -0.0030(4)
N2 0.0253(5) 0.0204(5) 0.0183(5) -0.0025(4) 0.0061(4) -0.0030(4)
N3 0.0253(5) 0.0204(5) 0.0183(5) -0.0025(4) 0.0061(4) -0.0030(4)
C41 0.0235(7) 0.0312(11) 0.0320(9) 0.0029(8) -0.0010(6) -0.0069(7)
C42 0.0235(7) 0.0312(11) 0.0320(9) 0.0029(8) -0.0010(6) -0.0069(7)
C43 0.0235(7) 0.0312(11) 0.0320(9) 0.0029(8) -0.0010(6) -0.0069(7)
C44 0.0235(7) 0.0312(11) 0.0320(9) 0.0029(8) -0.0010(6) -0.0069(7)
C45 0.0235(7) 0.0312(11) 0.0320(9) 0.0029(8) -0.0010(6) -0.0069(7)
C46 0.0235(7) 0.0312(11) 0.0320(9) 0.0029(8) -0.0010(6) -0.0069(7)
N1 0.0253(5) 0.0204(5) 0.0183(5) -0.0025(4) 0.0061(4) -0.0030(4)
C1 0.0253(5) 0.0204(5) 0.0183(5) -0.0025(4) 0.0061(4) -0.0030(4)
C2 0.0253(5) 0.0204(5) 0.0183(5) -0.0025(4) 0.0061(4) -0.0030(4)
C3 0.0253(5) 0.0204(5) 0.0183(5) -0.0025(4) 0.0061(4) -0.0030(4)
C4 0.0253(5) 0.0204(5) 0.0183(5) -0.0025(4) 0.0061(4) -0.0030(4)
C5 0.0253(5) 0.0204(5) 0.0183(5) -0.0025(4) 0.0061(4) -0.0030(4)
C6 0.0253(5) 0.0204(5) 0.0183(5) -0.0025(4) 0.0061(4) -0.0030(4)
C41A 0.0235(7) 0.0312(11) 0.0320(9) 0.0029(8) -0.0010(6) -0.0069(7)
C42A 0.0235(7) 0.0312(11) 0.0320(9) 0.0029(8) -0.0010(6) -0.0069(7)
C43A 0.0235(7) 0.0312(11) 0.0320(9) 0.0029(8) -0.0010(6) -0.0069(7)
C44A 0.0235(7) 0.0312(11) 0.0320(9) 0.0029(8) -0.0010(6) -0.0069(7)
C45A 0.0235(7) 0.0312(11) 0.0320(9) 0.0029(8) -0.0010(6) -0.0069(7)
C46A 0.0235(7) 0.0312(11) 0.0320(9) 0.0029(8) -0.0010(6) -0.0069(7)
N1A 0.0253(5) 0.0204(5) 0.0183(5) -0.0025(4) 0.0061(4) -0.0030(4)
C1A 0.0253(5) 0.0204(5) 0.0183(5) -0.0025(4) 0.0061(4) -0.0030(4)
C2A 0.0253(5) 0.0204(5) 0.0183(5) -0.0025(4) 0.0061(4) -0.0030(4)
C3A 0.0253(5) 0.0204(5) 0.0183(5) -0.0025(4) 0.0061(4) -0.0030(4)
C4A 0.0253(5) 0.0204(5) 0.0183(5) -0.0025(4) 0.0061(4) -0.0030(4)
C5A 0.0253(5) 0.0204(5) 0.0183(5) -0.0025(4) 0.0061(4) -0.0030(4)
C6A 0.0253(5) 0.0204(5) 0.0183(5) -0.0025(4) 0.0061(4) -0.0030(4)

loop_
_atom_type_symbol
_atom_type_description
_atom_type_scat_dispersion_real
_atom_type_scat_dispersion_imag
_atom_type_scat_source
C C 0.0033 0.0016 'International Tables Vol C Tables 4.2.6.8 and 6.1.1.4'
H H 0.0000 0.0000 'International Tables Vol C Tables 4.2.6.8 and 6.1.1.4'
B B 0.0013 0.0007 'International Tables Vol C Tables 4.2.6.8 and 6.1.1.4'
Cl Cl 0.1484 0.1585 'International Tables Vol C Tables 4.2.6.8 and 6.1.1.4'
F F 0.0171 0.0103 'International Tables Vol C Tables 4.2.6.8 and 6.1.1.4'
Mo Mo -1.6832 0.6857 'International Tables Vol C Tables 4.2.6.8 and 6.1.1.4'
N N 0.0061 0.0033 'International Tables Vol C Tables 4.2.6.8 and 6.1.1.4'
O O 0.0106 0.0060 'International Tables Vol C Tables 4.2.6.8 and 6.1.1.4'
P P 0.1023 0.0942 'International Tables Vol C Tables 4.2.6.8 and 6.1.1.4'
S S 0.1246 0.1234 'International Tables Vol C Tables 4.2.6.8 and 6.1.1.4'

loop_
_geom_angle_atom_site_label_1
_geom_angle_atom_site_label_2
_geom_angle_atom_site_label_3
_geom_angle
P1 Mo1 P2 82.60(2)
C9 Mo1 P1 92.43(7)
C9 Mo1 P2 98.22(8)
C7 Mo1 P1 87.76(7)
C7 Mo1 P2 85.31(7)
C7 Mo1 C9 176.46(10)
C10 Mo1 P1 97.19(8)
C10 Mo1 P2 171.83(8)
C10 Mo1 C9 89.95(11)
C10 Mo1 C7 86.52(11)
C10 Mo1 C8 88.37(11)
C8 Mo1 P1 174.44(8)
C8 Mo1 P2 91.91(8)
C8 Mo1 C9 87.42(10)
C8 Mo1 C7 92.73(10)
C11 P1 Mo1 117.40(9)
C21 P1 Mo1 116.55(9)
C21 P1 C11 102.87(12)
N1 P1 Mo1 113.56(17)
N1 P1 C11 95.14(18)
N1 P1 C21 108.8(2)
N1A P1 Mo1 112.26(13)
N1A P1 C11 106.51(15)
N1A P1 C21 99.21(16)
C31 P2 Mo1 121.86(8)
C31 P2 C41 100.88(18)
N2 P2 Mo1 110.74(7)
N2 P2 C31 103.74(11)
N2 P2 C41 105.0(2)
N2 P2 C41A 98.6(2)
C41 P2 Mo1 112.94(18)
C41A P2 Mo1 116.2(2)
C41A P2 C31 102.6(2)
O6 S1 C48 103.10(15)
O5 S1 O6 113.36(16)
O5 S1 O7 117.66(19)
O5 S1 C48 104.03(15)
O7 S1 O6 113.36(17)
O7 S1 C48 103.04(15)
C36 C31 P2 122.39(19)
C36 C31 C32 118.8(2)
C32 C31 P2 118.71(19)
O3 C9 Mo1 175.9(2)
C31 C36 H36 119.9
C35 C36 C31 120.2(2)
C35 C36 H36 119.9
O1 C7 Mo1 177.4(2)
O4 C10 Mo1 174.8(2)
C36 C35 H35 119.7
C34 C35 C36 120.6(2)
C34 C35 H35 119.7
C31 C32 H32 119.8
C33 C32 C31 120.5(2)
C33 C32 H32 119.8
C21 C22 H22 119.8
C21 C22 C23 120.3(3)
C23 C22 H22 119.8
C11 C12 H12 119.7
C13 C12 H12 119.7
C13 C12 C11 120.7(3)
C12 C11 P1 123.2(2)
C16 C11 P1 118.5(2)
C16 C11 C12 118.2(3)
C35 C34 H34 120.1
C35 C34 C33 119.8(3)
C33 C34 H34 120.1
C21 C26 H26 119.9
C25 C26 H26 119.9
C25 C26 C21 120.1(3)
C12 C13 H13 119.8
C14 C13 C12 120.4(3)
C14 C13 H13 119.8
C22 C21 P1 122.1(2)
C22 C21 C26 118.9(3)
C26 C21 P1 118.9(2)
O2 C8 Mo1 179.3(3)
C26 C25 H25 119.8
C26 C25 C24 120.3(3)
C24 C25 H25 119.8
C32 C33 H33 120.0
C34 C33 C32 119.9(3)
C34 C33 H33 120.0
F3 C48 S1 110.9(2)
F1 C48 S1 111.1(2)
F1 C48 F3 106.9(3)
F2 C48 S1 112.4(2)
F2 C48 F3 109.1(3)
F2 C48 F1 106.2(3)
C13 C14 H14 120.3
C13 C14 C15 119.5(3)
C15 C14 H14 120.3
C25 C24 H24 120.1
C23 C24 C25 119.9(3)
C23 C24 H24 120.1
C22 C23 H23 119.8
C24 C23 C22 120.5(3)
C24 C23 H23 119.8
C14 C15 H15 119.8
C14 C15 C16 120.4(3)
C16 C15 H15 119.8
C11 C16 H16 119.6
C15 C16 C11 120.8(3)
C15 C16 H16 119.6
Cl2 C47 H47A 109.4
Cl2 C47 H47B 109.4
Cl1 C47 Cl2 111.07(19)
Cl1 C47 H47A 109.4
Cl1 C47 H47B 109.4
H47A C47 H47B 108.0
N2 B1 N3 115.3(2)
N2 B1 N1 136.2(3)
N1 B1 N3 108.1(3)
N1A B1 N2 126.3(3)
N1A B1 N3 118.0(3)
B1 N2 P2 122.72(17)
B1 N2 C6 108.9(3)
B1 N2 C6A 124.5(2)
C6 N2 P2 125.6(3)
C6A N2 P2 112.2(2)
B1 N3 H3A 105.8
B1 N3 H3B 107.4
C3 N3 B1 122.4(3)
C3 N3 H3A 105.8
C3 N3 C4 106.8(3)
C4 N3 B1 109.2(3)
C4 N3 H3A 105.8
C3A N3 B1 105.2(2)
C3A N3 H3B 107.4
C4A N3 B1 116.1(3)
C4A N3 H3B 107.4
C4A N3 C3A 112.9(3)
C42 C41 P2 120.1(3)
C42 C41 C46 120.0
C46 C41 P2 119.9(3)
C41 C42 H42 120.0
C43 C42 C41 120.0
C43 C42 H42 120.0
C42 C43 H43 120.0
C42 C43 C44 120.0
C44 C43 H43 120.0
C43 C44 H44 120.0
C43 C44 C45 120.0
C45 C44 H44 120.0
C44 C45 H45 120.0
C46 C45 C44 120.0
C46 C45 H45 120.0
C41 C46 H46 120.0
C45 C46 C41 120.0
C45 C46 H46 120.0
B1 N1 P1 119.5(3)
B1 N1 C1 125.6(4)
C1 N1 P1 114.5(3)
N1 C1 H1A 108.7
N1 C1 H1B 108.7
H1A C1 H1B 107.6
C2 C1 N1 114.1(5)
C2 C1 H1A 108.7
C2 C1 H1B 108.7
C1 C2 H2A 109.8
C1 C2 H2B 109.8
C1 C2 C3 109.5(5)
H2A C2 H2B 108.2
C3 C2 H2A 109.8
C3 C2 H2B 109.8
N3 C3 H3C 110.4
N3 C3 H3D 110.4
C2 C3 N3 106.7(4)
C2 C3 H3C 110.4
C2 C3 H3D 110.4
H3C C3 H3D 108.6
N3 C4 H4A 109.9
N3 C4 H4B 109.9
N3 C4 C5 109.0(4)
H4A C4 H4B 108.3
C5 C4 H4A 109.9
C5 C4 H4B 109.9
C4 C5 H5A 109.1
C4 C5 H5B 109.1
H5A C5 H5B 107.9
C6 C5 C4 112.3(5)
C6 C5 H5A 109.1
C6 C5 H5B 109.1
N2 C6 C5 107.7(4)
N2 C6 H6A 110.2
N2 C6 H6B 110.2
C5 C6 H6A 110.2
C5 C6 H6B 110.2
H6A C6 H6B 108.5
C42A C41A P2 124.1(3)
C42A C41A C46A 120.0
C46A C41A P2 115.9(3)
C41A C42A H42A 120.0
C43A C42A C41A 120.0
C43A C42A H42A 120.0
C42A C43A H43A 120.0
C42A C43A C44A 120.0
C44A C43A H43A 120.0
C43A C44A H44A 120.0
C45A C44A C43A 120.0
C45A C44A H44A 120.0
C44A C45A H45A 120.0
C46A C45A C44A 120.0
C46A C45A H45A 120.0
C41A C46A H46A 120.0
C45A C46A C41A 120.0
C45A C46A H46A 120.0
B1 N1A P1 130.4(3)
B1 N1A C1A 110.5(3)
C1A N1A P1 118.6(3)
N1A C1A H1AA 109.6
N1A C1A H1AB 109.6
N1A C1A C2A 110.2(3)
H1AA C1A H1AB 108.1
C2A C1A H1AA 109.6
C2A C1A H1AB 109.6
C1A C2A H2AA 109.3
C1A C2A H2AB 109.3
H2AA C2A H2AB 107.9
C3A C2A C1A 111.7(4)
C3A C2A H2AA 109.3
C3A C2A H2AB 109.3
N3 C3A C2A 110.0(3)
N3 C3A H3AA 109.7
N3 C3A H3AB 109.7
C2A C3A H3AA 109.7
C2A C3A H3AB 109.7
H3AA C3A H3AB 108.2
N3 C4A H4AA 109.9
N3 C4A H4AB 109.9
N3 C4A C5A 108.8(3)
H4AA C4A H4AB 108.3
C5A C4A H4AA 109.9
C5A C4A H4AB 109.9
C4A C5A H5AA 109.7
C4A C5A H5AB 109.7
C4A C5A C6A 109.7(4)
H5AA C5A H5AB 108.2
C6A C5A H5AA 109.7
C6A C5A H5AB 109.7
N2 C6A H6AA 109.6
N2 C6A H6AB 109.6
C5A C6A N2 110.5(3)
C5A C6A H6AA 109.6
C5A C6A H6AB 109.6
H6AA C6A H6AB 108.1

loop_
_geom_bond_atom_site_label_1
_geom_bond_atom_site_label_2
_geom_bond_distance
Mo1 P1 2.4710(7)
Mo1 P2 2.4731(7)
Mo1 C9 2.061(3)
Mo1 C7 2.016(3)
Mo1 C10 1.998(3)
Mo1 C8 2.015(3)
P1 C11 1.837(3)
P1 C21 1.822(3)
P1 N1 1.763(5)
P1 N1A 1.717(3)
P2 C31 1.820(2)
P2 N2 1.738(2)
P2 C41 1.877(3)
P2 C41A 1.812(3)
S1 O6 1.440(2)
S1 O5 1.414(2)
S1 O7 1.425(3)
S1 C48 1.821(3)
Cl2 C47 1.764(4)
Cl1 C47 1.754(4)
F3 C48 1.326(4)
O1 C7 1.145(3)
F1 C48 1.322(4)
O3 C9 1.139(3)
F2 C48 1.320(4)
O2 C8 1.140(3)
O4 C10 1.149(3)
C31 C36 1.390(3)
C31 C32 1.393(3)
C36 H36 0.9500
C36 C35 1.386(4)
C35 H35 0.9500
C35 C34 1.372(4)
C32 H32 0.9500
C32 C33 1.386(4)
C22 H22 0.9500
C22 C21 1.390(4)
C22 C23 1.391(4)
C12 H12 0.9500
C12 C11 1.396(4)
C12 C13 1.390(4)
C11 C16 1.392(4)
C34 H34 0.9500
C34 C33 1.383(4)
C26 H26 0.9500
C26 C21 1.401(4)
C26 C25 1.386(4)
C13 H13 0.9500
C13 C14 1.377(5)
C25 H25 0.9500
C25 C24 1.386(5)
C33 H33 0.9500
C14 H14 0.9500
C14 C15 1.384(4)
C24 H24 0.9500
C24 C23 1.373(5)
C23 H23 0.9500
C15 H15 0.9500
C15 C16 1.386(4)
C16 H16 0.9500
C47 H47A 0.9900
C47 H47B 0.9900
B1 N2 1.419(4)
B1 N3 1.551(3)
B1 N1 1.492(5)
B1 N1A 1.380(4)
N2 C6 1.473(5)
N2 C6A 1.552(4)
N3 H3A 1.0000
N3 H3B 1.0000
N3 C3 1.514(5)
N3 C4 1.519(5)
N3 C3A 1.497(4)
N3 C4A 1.491(4)
C41 C42 1.3900
C41 C46 1.3900
C42 H42 0.9500
C42 C43 1.3900
C43 H43 0.9500
C43 C44 1.3900
C44 H44 0.9500
C44 C45 1.3900
C45 H45 0.9500
C45 C46 1.3900
C46 H46 0.9500
N1 C1 1.521(6)
C1 H1A 0.9900
C1 H1B 0.9900
C1 C2 1.508(6)
C2 H2A 0.9900
C2 H2B 0.9900
C2 C3 1.514(6)
C3 H3C 0.9900
C3 H3D 0.9900
C4 H4A 0.9900
C4 H4B 0.9900
C4 C5 1.530(7)
C5 H5A 0.9900
C5 H5B 0.9900
C5 C6 1.519(7)
C6 H6A 0.9900
C6 H6B 0.9900
C41A C42A 1.3900
C41A C46A 1.3900
C42A H42A 0.9500
C42A C43A 1.3900
C43A H43A 0.9500
C43A C44A 1.3900
C44A H44A 0.9500
C44A C45A 1.3900
C45A H45A 0.9500
C45A C46A 1.3900
C46A H46A 0.9500
N1A C1A 1.486(5)
C1A H1AA 0.9900
C1A H1AB 0.9900
C1A C2A 1.530(5)
C2A H2AA 0.9900
C2A H2AB 0.9900
C2A C3A 1.528(5)
C3A H3AA 0.9900
C3A H3AB 0.9900
C4A H4AA 0.9900
C4A H4AB 0.9900
C4A C5A 1.514(5)
C5A H5AA 0.9900
C5A H5AB 0.9900
C5A C6A 1.520(5)
C6A H6AA 0.9900
C6A H6AB 0.9900
